data_1548188
loop_
_publ_author_name
'Thomas Pugh'
'Floriana Tuna'
'Liviu Ungur'
'David Collison'
'Eric J.L. McInnes'
'Liviu F. Chibotaru'
'Richard A. Layfield'

_publ_section_title
;
 Influencing the properties of dysprosium single-molecule magnets with
 phosphorus donor ligands
;
_journal_name_full 'Nature Communications'
_journal_page_first 7492
_journal_paper_doi 10.1038/ncomms8492
_journal_volume 6
_journal_year 2015
_chemical_formula_moiety 'C60 H71.5 P3 Y3, C7 H8, 0.5(C6 H7)'
_chemical_formula_sum 'C70 H83 P3 Y3'
_chemical_formula_weight 1284.00
_space_group_crystal_system monoclinic
_space_group_IT_number 14
_space_group_name_Hall '-P 2ybc'
_space_group_name_H-M_alt 'P 1 21/c 1'
_symmetry_space_group_name_Hall '-P 2ybc'
_symmetry_space_group_name_H-M 'P 1 21/c 1'
_atom_sites_solution_hydrogens geom
_atom_sites_solution_primary heavy
_cell_angle_alpha 90
_cell_angle_beta 91.002(3)
_cell_angle_gamma 90
_cell_formula_units_Z 4
_cell_length_a 11.6328(4)
_cell_length_b 25.0914(10)
_cell_length_c 21.5705(7)
_cell_measurement_temperature 150(2)
_cell_volume 6295.1(4)
_computing_molecular_graphics 'Olex2 (Dolomanov et al., 2009)'
_computing_publication_material 'Olex2 (Dolomanov et al., 2009)'
_computing_structure_refinement 'ShelXL (Sheldrick, 2008)'
_computing_structure_solution 'ShelXS (Sheldrick, 2008)'
_diffrn_ambient_temperature 150(2)
_diffrn_measured_fraction_theta_full 0.996
_diffrn_measured_fraction_theta_max 0.995
_diffrn_measurement_device_type 'multiwire proportional'
_diffrn_measurement_method 'phi and omega scans'
_diffrn_radiation_monochromator graphite
_diffrn_radiation_type MoK\a
_diffrn_radiation_wavelength 0.71073
_diffrn_reflns_av_R_equivalents 0.0456
_diffrn_reflns_av_unetI/netI 0.0614
_diffrn_reflns_Laue_measured_fraction_full 0.996
_diffrn_reflns_Laue_measured_fraction_max 0.995
_diffrn_reflns_limit_h_max 14
_diffrn_reflns_limit_h_min -14
_diffrn_reflns_limit_k_max 31
_diffrn_reflns_limit_k_min -28
_diffrn_reflns_limit_l_max 26
_diffrn_reflns_limit_l_min -21
_diffrn_reflns_number 37554
_diffrn_reflns_point_group_measured_fraction_full 0.996
_diffrn_reflns_point_group_measured_fraction_max 0.995
_diffrn_reflns_theta_full 25.242
_diffrn_reflns_theta_max 26.373
_diffrn_reflns_theta_min 3.730
_exptl_absorpt_coefficient_mu 2.859
_exptl_absorpt_correction_type none
_exptl_crystal_density_diffrn 1.355
_exptl_crystal_description block
_exptl_crystal_F_000 2660
_exptl_crystal_size_max 0.1
_exptl_crystal_size_mid 0.05
_exptl_crystal_size_min 0.02
_refine_diff_density_max 0.830
_refine_diff_density_min -2.032
_refine_diff_density_rms 0.096
_refine_ls_extinction_coef .
_refine_ls_extinction_method none
_refine_ls_goodness_of_fit_ref 1.039
_refine_ls_hydrogen_treatment constr
_refine_ls_matrix_type full
_refine_ls_number_parameters 729
_refine_ls_number_reflns 12814
_refine_ls_number_restraints 178
_refine_ls_restrained_S_all 1.042
_refine_ls_R_factor_all 0.0937
_refine_ls_R_factor_gt 0.0570
_refine_ls_shift/su_max 0.001
_refine_ls_shift/su_mean 0.000
_refine_ls_structure_factor_coef Fsqd
_refine_ls_weighting_details
;
 w=1/[\s^2^(Fo^2^)+(0.0732P)^2^+12.8808P]
 where P=(Fo^2^+2Fc^2^)/3
;
_refine_ls_weighting_scheme calc
_refine_ls_wR_factor_gt 0.1423
_refine_ls_wR_factor_ref 0.1604
_reflns_Friedel_coverage 0.000
_reflns_Friedel_fraction_full .
_reflns_Friedel_fraction_max .
_reflns_number_gt 8982
_reflns_number_total 12814
_reflns_threshold_expression 'I > 2\s(I)'
_cod_data_source_file ncomms8492-s6.cif
_cod_data_source_block 5
_cod_database_code 1548188
_shelx_space_group_comment
;
The symmetry employed for this shelxl refinement is uniquely defined
by the following loop, which should always be used as a source of
symmetry information in preference to the above space-group names.
They are only intended as comments.
;
_olex2_refinement_description
;
1. Fixed Uiso
 At 1.2 times of:
  All C(H) groups
 At 1.5 times of:
  All C(H,H,H) groups
2. Rigid bond restraints
 C1A, C2A, C2M, C2K, C2J, C2I, C2C
 with sigma for 1-2 distances of 0.01 and sigma for 1-3 distances of 0.01
 C1F, C1E, C1D, C1C, C1B, C1G
 with sigma for 1-2 distances of 0.01 and sigma for 1-3 distances of 0.01
3. Uiso/Uaniso restraints and constraints
C1A \\sim C2A \\sim C2M \\sim C2K \\sim C2J \\sim C2I \\sim C2C: within 1.7A
with sigma of 0.04 and sigma for terminal atoms of 0.08
C1D \\sim C1C \\sim C1B \\sim C1F \\sim C1E \\sim C1G: within 1.7A with sigma
of 0.04 and sigma for terminal atoms of 0.08
Uanis(C43) \\sim Ueq: with sigma of 0.01 and sigma for terminal atoms of 0.02
Uanis(C100) \\sim Ueq, Uanis(C101) \\sim Ueq, Uanis(C102) \\sim Ueq,
Uanis(C103) \\sim Ueq, Uanis(C104) \\sim Ueq, Uanis(C105) \\sim Ueq, Uanis(C1B)
\\sim Ueq, Uanis(C1C) \\sim Ueq, Uanis(C1D) \\sim Ueq, Uanis(C1E) \\sim Ueq,
Uanis(C1F) \\sim Ueq: with sigma of 0.01 and sigma for terminal atoms of 0.02
4. Others
 Fixed Sof: C100(0.5) H100(0.5) C101(0.5) H101(0.5) C102(0.5) H102(0.5)
 C103(0.5) H103(0.5) C104(0.5) C105(0.5) H10A(0.5) H10B(0.5) H10C(0.5) C1B(0.5)
 H1B(0.5) C1C(0.5) H1C(0.5) C1D(0.5) H1D(0.5) C1E(0.5) C1F(0.5) H1F(0.5)
 C1G(0.5) H1GA(0.5) H1GB(0.5) H1GC(0.5)
 Fixed U11: C27(0.089835) C1G(0.089937) C1H(0.090462) C6(0.089569)
 C12(0.090479) C1I(0.090136)
 Fixed U22: C27(0.09) C1G(0.09) C1H(0.09) C6(0.09) C12(0.09) C1I(0.09)
 Fixed U33: C27(0.09) C1G(0.09) C1H(0.09) C6(0.09) C12(0.09) C1I(0.09)
5.a Aromatic/amide H refined with riding coordinates:
 C1(H1), C2(H2), C3(H3), C4(H4), C7(H7), C8(H8), C9(H9), C10(H10), C15(H15),
 C17(H17), C22(H22), C23(H23), C24(H24), C25(H25), C28(H28), C29(H29), C30(H30),
  C31(H31), C36(H36), C38(H38), C43(H43), C44(H44), C45(H45), C46(H46),
 C51(H51), C53(H53), C100(H100), C101(H101), C102(H102), C103(H103), C1A(H1A),
 C2A(H2A), C2I(H2I), C2J(H2J), C2K(H2K), C1B(H1B), C1C(H1C), C1D(H1D), C1F(H1F)
5.b Fitted pentagon refined as free rotating group:
 C100(C101,C102,C103,C104)
5.c Idealised Me refined as rotating group:
 C19(H19A,H19B,H19C), C20(H20A,H20B,H20C), C21(H21A,H21B,H21C), C27(H27A,H27B,
 H27C), C40(H40A,H40B,H40C), C41(H41A,H41B,H41C), C42(H42A,H42B,H42C), C55(H55A,
 H55B,H55C), C56(H56A,H56B,H56C), C57(H57A,H57B,H57C), C105(H10A,H10B,H10C),
 C2C(H2CA,H2CB,H2CC), C1G(H1GA,H1GB,H1GC), C1H(H1HA,H1HB,H1HC), C6(H6A,H6B,H6C),
  C12(H12A,H12B,H12C), C1I(H1IA,H1IB,H1IC)
;

loop_
_space_group_symop_operation_xyz
'x, y, z'
'-x, y+1/2, -z+1/2'
'-x, -y, -z'
'x, -y-1/2, z-1/2'

loop_
_atom_site_label
_atom_site_type_symbol
_atom_site_fract_x
_atom_site_fract_y
_atom_site_fract_z
_atom_site_U_iso_or_equiv
_atom_site_adp_type
_atom_site_occupancy
_atom_site_site_symmetry_order
_atom_site_calc_flag
_atom_site_refinement_flags_posn
_atom_site_refinement_flags_adp
_atom_site_refinement_flags_occupancy
_atom_site_disorder_assembly
_atom_site_disorder_group
Y1 Y 0.06427(4) 0.13452(2) 0.14577(2) 0.03039(13) Uani 1 1 d . . . A 2
Y2 Y 0.07405(4) 0.32961(2) 0.25910(2) 0.03221(13) Uani 1 1 d . . . A 2
Y3 Y 0.41232(4) 0.27681(2) 0.10001(2) 0.03419(14) Uani 1 1 d . . . A 2
P1 P 0.03676(17) 0.21439(6) 0.24306(7) 0.0548(5) Uani 1 1 d . . . A 2
P2 P 0.30871(13) 0.32087(9) 0.21155(8) 0.0644(6) Uani 1 1 d . . . A 2
P3 P 0.30061(12) 0.17530(6) 0.13341(7) 0.0429(4) Uani 1 1 d . . . A 2
C1 C 0.0965(6) 0.0658(2) 0.2378(3) 0.0541(16) Uani 1 1 d . . . A 2
H1 H 0.1129 0.0801 0.2767 0.065 Uiso 1 1 calc R . . A 2
C2 C 0.1776(5) 0.0526(2) 0.1932(4) 0.0615(19) Uani 1 1 d . . . A 2
H2 H 0.2569 0.0558 0.1975 0.074 Uiso 1 1 calc R . . A 2
C3 C 0.1176(7) 0.0336(2) 0.1414(3) 0.0628(18) Uani 1 1 d . . . A 2
H3 H 0.1495 0.0224 0.1044 0.075 Uiso 1 1 calc R . . A 2
C4 C 0.0021(7) 0.0343(2) 0.1551(3) 0.0636(19) Uani 1 1 d . . . A 2
H4 H -0.0571 0.0232 0.1285 0.076 Uiso 1 1 calc R . . A 2
C5 C -0.0121(6) 0.0541(2) 0.2143(3) 0.0555(16) Uani 1 1 d . . . A 2
C7 C 0.0279(5) 0.1576(3) 0.0280(3) 0.0566(18) Uani 1 1 d . . . A 2
H7 H 0.0911 0.1544 0.0025 0.068 Uiso 1 1 calc R . . A 2
C8 C -0.0032(5) 0.2031(3) 0.0600(3) 0.0597(19) Uani 1 1 d . . . A 2
H8 H 0.0347 0.2357 0.0598 0.072 Uiso 1 1 calc R . . A 2
C9 C -0.1030(5) 0.1906(3) 0.0930(3) 0.0528(16) Uani 1 1 d . . . A 2
H9 H -0.1435 0.2136 0.1184 0.063 Uiso 1 1 calc R . . A 2
C10 C -0.1301(5) 0.1376(2) 0.0809(3) 0.0499(15) Uani 1 1 d . . . A 2
H10 H -0.1912 0.1187 0.0973 0.060 Uiso 1 1 calc R . . A 2
C11 C -0.0503(6) 0.1181(3) 0.0402(3) 0.0535(16) Uani 1 1 d . . . A 2
C13 C -0.0112(5) 0.1848(2) 0.3163(2) 0.0373(12) Uani 1 1 d . . . A 2
C14 C 0.0692(4) 0.1660(2) 0.3608(3) 0.0386(12) Uani 1 1 d . . . A 2
C15 C 0.0320(5) 0.1480(2) 0.4170(3) 0.0453(14) Uani 1 1 d . . . A 2
H15 H 0.0861 0.1365 0.4463 0.054 Uiso 1 1 calc R . . A 2
C16 C -0.0836(6) 0.1463(2) 0.4317(3) 0.0485(15) Uani 1 1 d . . . A 2
C17 C -0.1610(5) 0.1620(3) 0.3871(3) 0.0495(15) Uani 1 1 d . . . A 2
H17 H -0.2390 0.1598 0.3956 0.059 Uiso 1 1 calc R . . A 2
C18 C -0.1286(5) 0.1811(2) 0.3293(3) 0.0437(13) Uani 1 1 d . . . A 2
C19 C -0.2197(7) 0.1981(4) 0.2834(4) 0.093(3) Uani 1 1 d . . . A 2
H19A H -0.2134 0.2358 0.2761 0.140 Uiso 1 1 calc GR . . A 2
H19B H -0.2942 0.1903 0.2996 0.140 Uiso 1 1 calc GR . . A 2
H19C H -0.2100 0.1793 0.2451 0.140 Uiso 1 1 calc GR . . A 2
C20 C 0.1970(5) 0.1682(3) 0.3502(4) 0.090(3) Uani 1 1 d . . . A 2
H20A H 0.2131 0.1546 0.3096 0.135 Uiso 1 1 calc GR . . A 2
H20B H 0.2362 0.1468 0.3809 0.135 Uiso 1 1 calc GR . . A 2
H20C H 0.2231 0.2044 0.3534 0.135 Uiso 1 1 calc GR . . A 2
C21 C -0.1207(9) 0.1291(3) 0.4958(3) 0.092(3) Uani 1 1 d . . . A 2
H21A H -0.0652 0.1047 0.5130 0.139 Uiso 1 1 calc GR . . A 2
H21B H -0.1944 0.1120 0.4927 0.139 Uiso 1 1 calc GR . . A 2
H21C H -0.1261 0.1598 0.5221 0.139 Uiso 1 1 calc GR . . A 2
C22 C 0.0958(6) 0.3057(2) 0.3780(2) 0.0477(15) Uani 1 1 d . . . A 2
H22 H 0.1018 0.2698 0.3881 0.057 Uiso 1 1 calc R . . A 2
C23 C 0.1863(5) 0.3397(4) 0.3658(3) 0.068(2) Uani 1 1 d . . . A 2
H23 H 0.2639 0.3308 0.3667 0.081 Uiso 1 1 calc R . . A 2
C24 C 0.1404(8) 0.3897(3) 0.3520(3) 0.074(2) Uani 1 1 d . . . A 2
H24 H 0.1816 0.4201 0.3415 0.089 Uiso 1 1 calc R . . A 2
C25 C 0.0219(7) 0.3860(3) 0.3566(3) 0.0619(18) Uani 1 1 d . . . A 2
H25 H -0.0298 0.4137 0.3499 0.074 Uiso 1 1 calc R . . A 2
C26 C -0.0065(5) 0.3350(3) 0.3725(3) 0.0460(14) Uani 1 1 d . . . A 2
C27 C -0.1239(7) 0.3146(4) 0.3887(4) 0.08995(6) Uani 1 1 d . . . A 2
H27A H -0.1782 0.3244 0.3567 0.135 Uiso 1 1 calc GR . . A 2
H27B H -0.1469 0.3299 0.4274 0.135 Uiso 1 1 calc GR . . A 2
H27C H -0.1216 0.2765 0.3924 0.135 Uiso 1 1 calc GR . . A 2
C28 C -0.0051(8) 0.4132(3) 0.1986(4) 0.078(2) Uani 1 1 d . . . A 2
H28 H 0.0188 0.4461 0.2139 0.094 Uiso 1 1 calc R . . A 2
C29 C 0.0486(7) 0.3831(4) 0.1550(4) 0.081(2) Uani 1 1 d . . . A 2
H29 H 0.1154 0.3927 0.1348 0.097 Uiso 1 1 calc R . . A 2
C30 C -0.0093(7) 0.3377(3) 0.1459(3) 0.0661(19) Uani 1 1 d . . . A 2
H30 H 0.0117 0.3108 0.1187 0.079 Uiso 1 1 calc R . . A 2
C31 C -0.1025(6) 0.3368(3) 0.1819(3) 0.0587(18) Uani 1 1 d . . . A 2
H31 H -0.1561 0.3094 0.1837 0.070 Uiso 1 1 calc R . . A 2
C32 C -0.1051(6) 0.3843(4) 0.2162(3) 0.076(2) Uani 1 1 d . . . A 2
C34 C 0.4159(4) 0.3515(2) 0.2643(2) 0.0413(13) Uani 1 1 d . . . A 2
C35 C 0.4420(5) 0.4058(3) 0.2589(3) 0.0542(16) Uani 1 1 d . . . A 2
C36 C 0.5196(6) 0.4290(3) 0.2990(4) 0.0643(19) Uani 1 1 d . . . A 2
H36 H 0.5362 0.4650 0.2944 0.077 Uiso 1 1 calc R . . A 2
C37 C 0.5733(5) 0.4014(3) 0.3453(3) 0.0559(17) Uani 1 1 d . . . A 2
C38 C 0.5494(5) 0.3475(3) 0.3510(3) 0.0508(16) Uani 1 1 d . . . A 2
H38 H 0.5857 0.3280 0.3822 0.061 Uiso 1 1 calc R . . A 2
C39 C 0.4727(5) 0.3223(2) 0.3111(3) 0.0427(13) Uani 1 1 d . . . A 2
C40 C 0.3843(9) 0.4398(4) 0.2090(4) 0.121(4) Uani 1 1 d . . . A 2
H40A H 0.3915 0.4226 0.1695 0.182 Uiso 1 1 calc GR . . A 2
H40B H 0.4206 0.4741 0.2078 0.182 Uiso 1 1 calc GR . . A 2
H40C H 0.3044 0.4440 0.2182 0.182 Uiso 1 1 calc GR . . A 2
C41 C 0.6576(6) 0.4278(4) 0.3912(4) 0.106(4) Uani 1 1 d . . . A 2
H41A H 0.7288 0.4349 0.3709 0.160 Uiso 1 1 calc GR . . A 2
H41B H 0.6714 0.4044 0.4258 0.160 Uiso 1 1 calc GR . . A 2
H41C H 0.6255 0.4607 0.4057 0.160 Uiso 1 1 calc GR . . A 2
C42 C 0.4509(9) 0.2632(3) 0.3196(4) 0.101(3) Uani 1 1 d . . . A 2
H42A H 0.3737 0.2579 0.3332 0.151 Uiso 1 1 calc GR . . A 2
H42B H 0.5040 0.2493 0.3501 0.151 Uiso 1 1 calc GR . . A 2
H42C H 0.4614 0.2451 0.2809 0.151 Uiso 1 1 calc GR . . A 2
C43 C 0.3258(8) 0.3541(3) 0.0314(3) 0.075(2) Uani 1 1 d . U . A 2
H43 H 0.3311 0.3880 0.0486 0.090 Uiso 1 1 calc R . . A 2
C44 C 0.2340(6) 0.3147(4) 0.0391(3) 0.068(2) Uani 1 1 d . . . A 2
H44 H 0.1679 0.3192 0.0622 0.082 Uiso 1 1 calc R . . A 2
C45 C 0.2620(7) 0.2718(3) 0.0075(3) 0.069(2) Uani 1 1 d . . . A 2
H45 H 0.2178 0.2411 0.0044 0.083 Uiso 1 1 calc R . . A 2
C46 C 0.3622(7) 0.2790(3) -0.0192(3) 0.066(2) Uani 1 1 d . . . A 2
H46 H 0.3996 0.2535 -0.0427 0.079 Uiso 1 1 calc R . . A 2
C47 C 0.4030(6) 0.3290(3) -0.0074(3) 0.065(2) Uani 1 1 d . . . A 2
C49 C 0.4082(4) 0.1221(2) 0.1236(3) 0.0411(13) Uani 1 1 d . . . A 2
C50 C 0.4752(5) 0.1019(2) 0.1726(3) 0.0476(14) Uani 1 1 d . . . A 2
C51 C 0.5596(5) 0.0646(2) 0.1607(3) 0.0556(17) Uani 1 1 d . . . A 2
H51 H 0.6047 0.0521 0.1936 0.067 Uiso 1 1 calc R . . A 2
C52 C 0.5793(5) 0.0457(2) 0.1027(4) 0.0554(17) Uani 1 1 d . . . A 2
C53 C 0.5117(5) 0.0650(2) 0.0543(3) 0.0520(16) Uani 1 1 d . . . A 2
H53 H 0.5233 0.0519 0.0145 0.062 Uiso 1 1 calc R . . A 2
C54 C 0.4276(5) 0.1030(2) 0.0630(3) 0.0439(13) Uani 1 1 d . . . A 2
C55 C 0.4613(7) 0.1191(4) 0.2402(3) 0.084(2) Uani 1 1 d . . . A 2
H55A H 0.4828 0.1558 0.2447 0.126 Uiso 1 1 calc GR . . A 2
H55B H 0.5098 0.0975 0.2665 0.126 Uiso 1 1 calc GR . . A 2
H55C H 0.3826 0.1146 0.2519 0.126 Uiso 1 1 calc GR . . A 2
C56 C 0.6691(6) 0.0026(3) 0.0919(5) 0.087(3) Uani 1 1 d . . . A 2
H56A H 0.7378 0.0109 0.1153 0.131 Uiso 1 1 calc GR . . A 2
H56B H 0.6864 0.0010 0.0486 0.131 Uiso 1 1 calc GR . . A 2
H56C H 0.6397 -0.0312 0.1051 0.131 Uiso 1 1 calc GR . . A 2
C57 C 0.3574(7) 0.1232(3) 0.0089(3) 0.0673(19) Uani 1 1 d . . . A 2
H57A H 0.2805 0.1095 0.0112 0.101 Uiso 1 1 calc GR . . A 2
H57B H 0.3914 0.1117 -0.0290 0.101 Uiso 1 1 calc GR . . A 2
H57C H 0.3554 0.1615 0.0100 0.101 Uiso 1 1 calc GR . . A 2
C100 C 0.6052(10) 0.2296(3) 0.1266(6) 0.035(3) Uani 0.5 1 d . U P A 2
H100 H 0.6011 0.1929 0.1320 0.042 Uiso 0.5 1 calc R . P A 2
C101 C 0.5938(11) 0.2687(6) 0.1737(4) 0.038(4) Uani 0.5 1 d G U P A 2
H101 H 0.5808 0.2621 0.2154 0.045 Uiso 0.5 1 calc R . P A 2
C102 C 0.6056(9) 0.3197(4) 0.1459(6) 0.056(3) Uani 0.5 1 d G U P A 2
H102 H 0.6017 0.3523 0.1663 0.067 Uiso 0.5 1 calc R . P A 2
C103 C 0.6243(13) 0.3121(4) 0.0817(6) 0.051(4) Uani 0.5 1 d G U P A 2
H103 H 0.6349 0.3389 0.0525 0.061 Uiso 0.5 1 calc R . P A 2
C104 C 0.6241(14) 0.2565(5) 0.0697(4) 0.040(5) Uani 0.5 1 d G U P A 2
C105 C 0.6547(10) 0.2371(6) 0.0066(5) 0.064(4) Uani 0.5 1 d . U P A 2
H10A H 0.6193 0.2031 -0.0009 0.097 Uiso 0.5 1 calc GR . P A 2
H10B H 0.7367 0.2336 0.0041 0.097 Uiso 0.5 1 calc GR . P A 2
H10C H 0.6279 0.2621 -0.0240 0.097 Uiso 0.5 1 calc GR . P A 2
C1A C 0.1515(13) 0.4865(5) 0.0337(9) 0.165(5) Uani 1 1 d . U . B 2
H1A H 0.0807 0.4753 0.0483 0.198 Uiso 1 1 calc R . . B 2
C2A C 0.1679(14) 0.4827(5) -0.0307(9) 0.161(5) Uani 1 1 d . U . B 2
H2A H 0.1116 0.4692 -0.0575 0.193 Uiso 1 1 calc R . . B 2
C2C C 0.2810(17) 0.5007(8) -0.1213(7) 0.245(8) Uani 1 1 d . U . B 2
H2CA H 0.3107 0.5348 -0.1333 0.368 Uiso 1 1 calc GR . . B 2
H2CB H 0.2076 0.4950 -0.1412 0.368 Uiso 1 1 calc GR . . B 2
H2CC H 0.3334 0.4732 -0.1334 0.368 Uiso 1 1 calc GR . . B 2
C2I C 0.2275(12) 0.5047(5) 0.0761(6) 0.130(4) Uani 1 1 d . U . B 2
H2I H 0.2115 0.5057 0.1182 0.156 Uiso 1 1 calc R . . B 2
C2J C 0.3345(11) 0.5224(5) 0.0523(6) 0.129(4) Uani 1 1 d . U . B 2
H2J H 0.3925 0.5351 0.0786 0.155 Uiso 1 1 calc R . . B 2
C2K C 0.3499(9) 0.5198(5) -0.0126(5) 0.119(3) Uani 1 1 d . U . B 2
H2K H 0.4177 0.5324 -0.0295 0.143 Uiso 1 1 calc R . . B 2
C2M C 0.2670(12) 0.4994(5) -0.0503(6) 0.134(4) Uani 1 1 d . U . B 2
C1B C 0.6058(10) 0.2178(6) 0.0905(7) 0.048(3) Uani 0.5 1 d . U P C 1
H1B H 0.6013 0.1848 0.0710 0.057 Uiso 0.5 1 calc R . P C 1
C1C C 0.5916(11) 0.2294(6) 0.1559(7) 0.039(3) Uani 0.5 1 d . U P C 1
H1C H 0.5766 0.2048 0.1869 0.046 Uiso 0.5 1 calc R . P C 1
C1D C 0.6049(13) 0.2850(7) 0.1636(7) 0.031(3) Uani 0.5 1 d . U P C 1
H1D H 0.6007 0.3034 0.2009 0.037 Uiso 0.5 1 calc R . P C 1
C1E C 0.6253(13) 0.3077(6) 0.1061(7) 0.038(3) Uani 0.5 1 d . U P C 1
C1F C 0.6281(19) 0.2683(9) 0.0631(9) 0.050(4) Uani 0.5 1 d . U P C 1
H1F H 0.6426 0.2735 0.0213 0.060 Uiso 0.5 1 calc R . P C 1
C1G C 0.6342(15) 0.3708(7) 0.1084(8) 0.08998(11) Uani 0.5 1 d . U P C 1
H1GA H 0.6113 0.3833 0.1484 0.135 Uiso 0.5 1 calc GR . P C 1
H1GB H 0.5847 0.3859 0.0769 0.135 Uiso 0.5 1 calc GR . P C 1
H1GC H 0.7122 0.3814 0.1011 0.135 Uiso 0.5 1 calc GR . P C 1
C1H C 0.4919(7) 0.3568(4) -0.0417(4) 0.09015(6) Uani 1 1 d . . . A 2
H1HA H 0.5139 0.3886 -0.0198 0.135 Uiso 1 1 calc GR . . A 2
H1HB H 0.4625 0.3661 -0.0822 0.135 Uiso 1 1 calc GR . . A 2
H1HC H 0.5576 0.3340 -0.0458 0.135 Uiso 1 1 calc GR . . A 2
C6 C -0.1259(7) 0.0576(4) 0.2452(4) 0.08986(6) Uani 1 1 d . . . A 2
H6A H -0.1153 0.0713 0.2865 0.135 Uiso 1 1 calc GR . . A 2
H6B H -0.1599 0.0228 0.2470 0.135 Uiso 1 1 calc GR . . A 2
H6C H -0.1757 0.0810 0.2219 0.135 Uiso 1 1 calc GR . . A 2
C12 C -0.0513(7) 0.0657(3) 0.0057(4) 0.09016(6) Uani 1 1 d . . . A 2
H12A H 0.0242 0.0584 -0.0093 0.135 Uiso 1 1 calc GR . . A 2
H12B H -0.1048 0.0677 -0.0286 0.135 Uiso 1 1 calc GR . . A 2
H12C H -0.0740 0.0376 0.0333 0.135 Uiso 1 1 calc GR . . A 2
C1I C -0.1984(7) 0.4057(4) 0.2474(4) 0.09005(6) Uani 1 1 d . . . A 2
H1IA H -0.2287 0.3794 0.2751 0.135 Uiso 1 1 calc GR . . A 2
H1IB H -0.2570 0.4161 0.2179 0.135 Uiso 1 1 calc GR . . A 2
H1IC H -0.1737 0.4363 0.2708 0.135 Uiso 1 1 calc GR . . A 2

loop_
_atom_site_aniso_label
_atom_site_aniso_U_11
_atom_site_aniso_U_22
_atom_site_aniso_U_33
_atom_site_aniso_U_23
_atom_site_aniso_U_13
_atom_site_aniso_U_12
Y1 0.0296(2) 0.0318(3) 0.0297(3) 0.0012(2) -0.00207(19) 0.00133(19)
Y2 0.0255(2) 0.0342(3) 0.0367(3) -0.0023(2) -0.0039(2) -0.00148(19)
Y3 0.0210(2) 0.0554(3) 0.0260(2) 0.0030(2) -0.00287(18) -0.0021(2)
P1 0.0941(13) 0.0338(8) 0.0375(8) -0.0024(6) 0.0262(8) -0.0079(8)
P2 0.0267(7) 0.1205(17) 0.0461(9) -0.0371(10) -0.0005(7) -0.0076(9)
P3 0.0290(7) 0.0430(8) 0.0569(9) -0.0031(7) 0.0020(6) 0.0057(6)
C1 0.085(5) 0.034(3) 0.042(3) 0.005(3) -0.012(3) -0.010(3)
C2 0.044(3) 0.043(4) 0.097(5) 0.028(4) -0.012(4) 0.007(3)
C3 0.093(6) 0.036(3) 0.059(4) 0.001(3) 0.006(4) 0.019(3)
C4 0.087(5) 0.035(3) 0.068(5) 0.003(3) -0.031(4) -0.008(3)
C5 0.055(4) 0.037(3) 0.075(5) 0.017(3) 0.011(3) -0.005(3)
C7 0.041(3) 0.100(6) 0.030(3) 0.018(3) -0.003(3) 0.004(3)
C8 0.050(4) 0.058(4) 0.069(4) 0.035(4) -0.034(3) -0.022(3)
C9 0.049(4) 0.054(4) 0.055(4) 0.003(3) -0.019(3) 0.015(3)
C10 0.034(3) 0.057(4) 0.059(4) 0.012(3) -0.010(3) -0.010(3)
C11 0.060(4) 0.054(4) 0.046(3) -0.005(3) -0.023(3) 0.003(3)
C13 0.047(3) 0.036(3) 0.030(3) -0.004(2) 0.007(2) -0.002(2)
C14 0.027(3) 0.039(3) 0.049(3) -0.012(3) 0.000(2) -0.005(2)
C15 0.061(4) 0.032(3) 0.042(3) -0.005(2) -0.028(3) 0.005(3)
C16 0.068(4) 0.044(3) 0.033(3) -0.004(2) 0.004(3) -0.011(3)
C17 0.031(3) 0.071(4) 0.047(3) -0.005(3) 0.010(3) -0.003(3)
C18 0.036(3) 0.055(4) 0.040(3) -0.003(3) -0.008(2) 0.008(3)
C19 0.083(6) 0.115(7) 0.080(5) -0.002(5) -0.043(5) 0.033(5)
C20 0.030(3) 0.082(5) 0.159(8) -0.068(5) 0.015(4) -0.012(3)
C21 0.172(9) 0.074(5) 0.032(4) 0.001(3) 0.024(5) -0.039(5)
C22 0.073(4) 0.041(3) 0.029(3) -0.009(2) -0.002(3) 0.012(3)
C23 0.030(3) 0.143(8) 0.031(3) -0.032(4) -0.003(3) -0.001(4)
C24 0.098(6) 0.074(5) 0.051(4) -0.019(4) 0.003(4) -0.049(5)
C25 0.084(5) 0.048(4) 0.053(4) -0.019(3) 0.001(4) 0.015(4)
C26 0.034(3) 0.063(4) 0.041(3) -0.016(3) 0.007(2) -0.006(3)
C27 0.090 0.090 0.090 -0.028(5) 0.006(5) -0.014(5)
C28 0.093(6) 0.034(4) 0.106(6) 0.010(4) -0.049(5) -0.011(4)
C29 0.065(5) 0.099(7) 0.078(6) 0.043(5) -0.021(4) -0.009(5)
C30 0.070(5) 0.076(5) 0.051(4) 0.010(4) -0.021(4) 0.013(4)
C31 0.047(4) 0.048(4) 0.081(5) 0.010(3) -0.030(4) 0.000(3)
C32 0.055(4) 0.104(6) 0.070(5) 0.009(4) 0.000(4) 0.057(4)
C34 0.025(3) 0.062(4) 0.037(3) -0.014(3) 0.004(2) -0.001(2)
C35 0.049(4) 0.060(4) 0.054(4) -0.005(3) 0.008(3) 0.017(3)
C36 0.059(4) 0.041(4) 0.093(5) -0.014(4) 0.015(4) -0.008(3)
C37 0.035(3) 0.069(5) 0.064(4) -0.030(4) 0.003(3) -0.016(3)
C38 0.035(3) 0.084(5) 0.033(3) -0.003(3) 0.002(2) 0.014(3)
C39 0.036(3) 0.049(3) 0.044(3) -0.005(3) 0.013(2) -0.009(2)
C40 0.138(9) 0.138(9) 0.088(6) 0.035(6) 0.010(6) 0.082(7)
C41 0.047(4) 0.147(9) 0.125(7) -0.076(7) -0.006(5) -0.019(5)
C42 0.138(8) 0.057(5) 0.110(7) -0.002(5) 0.061(6) -0.021(5)
C43 0.120(6) 0.050(4) 0.055(4) -0.002(3) -0.044(4) 0.021(4)
C44 0.043(4) 0.119(7) 0.043(4) 0.023(4) -0.008(3) 0.033(4)
C45 0.059(5) 0.089(6) 0.057(4) 0.020(4) -0.029(4) -0.012(4)
C46 0.096(6) 0.067(5) 0.035(3) 0.007(3) -0.011(4) -0.002(4)
C47 0.059(4) 0.083(5) 0.052(4) 0.034(4) 0.001(3) -0.015(4)
C49 0.028(3) 0.035(3) 0.061(4) -0.005(3) 0.001(2) 0.003(2)
C50 0.042(3) 0.048(3) 0.053(4) -0.006(3) -0.006(3) 0.001(3)
C51 0.037(3) 0.047(4) 0.082(5) 0.004(3) -0.018(3) -0.002(3)
C52 0.029(3) 0.038(3) 0.099(5) -0.002(3) 0.005(3) 0.004(2)
C53 0.044(3) 0.044(3) 0.069(4) -0.019(3) 0.015(3) -0.002(3)
C54 0.042(3) 0.036(3) 0.054(4) -0.002(3) 0.000(3) -0.002(2)
C55 0.087(6) 0.099(6) 0.066(5) -0.012(4) -0.017(4) 0.022(5)
C56 0.043(4) 0.051(4) 0.168(9) -0.014(5) 0.004(5) 0.015(3)
C57 0.082(5) 0.062(5) 0.058(4) -0.001(3) -0.011(4) 0.009(4)
C100 0.017(5) 0.055(6) 0.033(6) 0.008(6) 0.000(6) 0.004(4)
C101 0.022(6) 0.061(9) 0.029(6) 0.007(6) -0.005(5) -0.002(6)
C102 0.034(6) 0.063(7) 0.072(8) -0.010(7) -0.015(6) -0.001(5)
C103 0.035(6) 0.066(8) 0.053(8) 0.004(7) 0.004(7) -0.007(6)
C104 0.023(7) 0.060(9) 0.038(7) 0.007(6) 0.004(5) 0.006(6)
C105 0.039(6) 0.113(11) 0.040(6) -0.037(7) -0.001(5) 0.029(7)
C1A 0.138(9) 0.104(10) 0.252(12) 0.060(11) -0.041(9) 0.022(7)
C2A 0.155(9) 0.073(7) 0.250(11) -0.005(10) -0.095(10) 0.006(7)
C2C 0.31(2) 0.28(2) 0.143(8) -0.080(12) -0.077(10) 0.126(16)
C2I 0.141(9) 0.113(9) 0.136(8) 0.045(7) -0.005(6) 0.061(8)
C2J 0.119(7) 0.142(10) 0.124(7) -0.007(7) -0.043(6) 0.048(7)
C2K 0.079(5) 0.149(9) 0.130(7) -0.021(7) -0.021(5) 0.049(6)
C2M 0.135(8) 0.101(8) 0.164(8) -0.027(7) -0.066(7) 0.046(7)
C1B 0.024(5) 0.062(5) 0.056(6) -0.020(5) -0.004(5) 0.008(5)
C1C 0.020(5) 0.056(6) 0.040(6) 0.003(5) -0.007(5) 0.006(5)
C1D 0.013(5) 0.049(6) 0.031(5) 0.002(4) -0.003(4) -0.007(5)
C1E 0.022(5) 0.066(5) 0.025(5) -0.001(5) -0.001(5) -0.013(5)
C1F 0.031(7) 0.080(7) 0.041(6) 0.001(5) 0.008(6) -0.007(6)
C1G 0.090 0.090 0.090 0.014(8) 0.003(10) -0.008(9)
C1H 0.090 0.090 0.090 0.012(5) -0.012(5) -0.005(5)
C6 0.090 0.090 0.090 0.012(5) 0.014(5) -0.012(5)
C12 0.090 0.090 0.090 -0.007(5) -0.012(5) -0.001(5)
C1I 0.090 0.090 0.090 0.000(5) -0.002(5) 0.015(5)

loop_
_atom_type_symbol
_atom_type_description
_atom_type_scat_dispersion_real
_atom_type_scat_dispersion_imag
_atom_type_scat_source
C C 0.0033 0.0016 'International Tables Vol C Tables 4.2.6.8 and 6.1.1.4'
H H 0.0000 0.0000 'International Tables Vol C Tables 4.2.6.8 and 6.1.1.4'
P P 0.1023 0.0942 'International Tables Vol C Tables 4.2.6.8 and 6.1.1.4'
Y Y -2.7962 3.5667 'International Tables Vol C Tables 4.2.6.8 and 6.1.1.4'

loop_
_geom_angle_atom_site_label_1
_geom_angle_atom_site_label_2
_geom_angle_atom_site_label_3
_geom_angle
_geom_angle_site_symmetry_1
_geom_angle_site_symmetry_3
P1 Y1 P3 86.62(5) . .
C1 Y1 P1 85.66(14) . .
C1 Y1 P3 99.98(16) . .
C1 Y1 C5 30.19(19) . .
C2 Y1 P1 108.41(18) . .
C2 Y1 P3 81.11(15) . .
C2 Y1 C1 30.6(2) . .
C2 Y1 C5 50.5(2) . .
C2 Y1 C9 160.2(2) . .
C2 Y1 C10 130.2(2) . .
C2 Y1 C11 116.9(2) . .
C3 Y1 P1 136.06(16) . .
C3 Y1 P3 96.36(18) . .
C3 Y1 C1 50.6(2) . .
C3 Y1 C2 30.7(2) . .
C3 Y1 C4 30.6(2) . .
C3 Y1 C5 50.7(2) . .
C3 Y1 C7 102.3(2) . .
C3 Y1 C8 132.6(2) . .
C3 Y1 C9 132.4(2) . .
C3 Y1 C10 102.2(2) . .
C3 Y1 C11 86.2(2) . .
C4 Y1 P1 124.61(17) . .
C4 Y1 P3 126.70(18) . .
C4 Y1 C1 49.85(19) . .
C4 Y1 C2 50.2(2) . .
C4 Y1 C5 30.3(2) . .
C4 Y1 C7 104.2(2) . .
C4 Y1 C8 126.9(2) . .
C4 Y1 C9 109.9(2) . .
C4 Y1 C10 80.4(2) . .
C4 Y1 C11 77.4(2) . .
C5 Y1 P1 94.53(16) . .
C5 Y1 P3 129.30(15) . .
C7 Y1 P1 121.60(18) . .
C7 Y1 P3 88.33(14) . .
C7 Y1 C1 152.1(2) . .
C7 Y1 C2 128.1(2) . .
C7 Y1 C5 130.8(2) . .
C7 Y1 C8 30.5(2) . .
C7 Y1 C9 50.4(2) . .
C7 Y1 C10 50.20(19) . .
C7 Y1 C11 30.2(2) . .
C8 Y1 P1 91.21(18) . .
C8 Y1 P3 88.66(14) . .
C8 Y1 C1 170.6(2) . .
C8 Y1 C2 157.1(3) . .
C8 Y1 C5 141.8(2) . .
C8 Y1 C9 30.9(2) . .
C8 Y1 C10 50.73(18) . .
C8 Y1 C11 50.2(2) . .
C9 Y1 P1 81.68(15) . .
C9 Y1 P3 117.19(15) . .
C9 Y1 C1 139.7(2) . .
C9 Y1 C5 113.1(2) . .
C9 Y1 C11 50.0(2) . .
C10 Y1 P1 104.91(15) . .
C10 Y1 P3 137.14(14) . .
C10 Y1 C1 121.6(2) . .
C10 Y1 C5 91.5(2) . .
C10 Y1 C9 30.52(19) . .
C10 Y1 C11 30.18(19) . .
C11 Y1 P1 131.57(15) . .
C11 Y1 P3 115.59(16) . .
C11 Y1 C1 127.18(19) . .
C11 Y1 C5 101.0(2) . .
P2 Y2 P1 91.23(6) . .
C22 Y2 P1 84.42(13) . .
C22 Y2 P2 104.36(14) . .
C22 Y2 C32 121.2(2) . .
C23 Y2 P1 105.5(2) . .
C23 Y2 P2 82.15(13) . .
C23 Y2 C22 30.4(2) . .
C23 Y2 C32 129.0(2) . .
C24 Y2 P1 134.27(19) . .
C24 Y2 P2 92.70(19) . .
C24 Y2 C22 50.6(2) . .
C24 Y2 C23 30.8(2) . .
C24 Y2 C25 30.8(2) . .
C24 Y2 C26 50.5(2) . .
C24 Y2 C28 90.9(3) . .
C24 Y2 C29 112.8(3) . .
C24 Y2 C30 140.3(3) . .
C24 Y2 C31 131.5(3) . .
C24 Y2 C32 100.9(3) . .
C25 Y2 P1 126.17(17) . .
C25 Y2 P2 123.41(17) . .
C25 Y2 C22 50.3(2) . .
C25 Y2 C23 50.5(2) . .
C25 Y2 C26 30.1(2) . .
C25 Y2 C28 83.3(3) . .
C25 Y2 C29 112.8(3) . .
C25 Y2 C30 128.4(2) . .
C25 Y2 C31 106.4(2) . .
C25 Y2 C32 79.0(2) . .
C26 Y2 P1 96.05(14) . .
C26 Y2 P2 132.39(13) . .
C26 Y2 C22 30.79(18) . .
C26 Y2 C23 50.55(18) . .
C26 Y2 C32 90.4(2) . .
C28 Y2 P1 132.52(16) . .
C28 Y2 P2 101.9(2) . .
C28 Y2 C22 133.6(3) . .
C28 Y2 C23 121.3(3) . .
C28 Y2 C26 107.0(3) . .
C28 Y2 C32 31.4(2) . .
C29 Y2 P1 112.8(2) . .
C29 Y2 P2 80.3(2) . .
C29 Y2 C22 162.3(3) . .
C29 Y2 C23 138.0(3) . .
C29 Y2 C26 136.8(3) . .
C29 Y2 C28 30.1(3) . .
C29 Y2 C31 49.3(2) . .
C29 Y2 C32 50.3(3) . .
C30 Y2 P1 85.16(18) . .
C30 Y2 P2 90.65(18) . .
C30 Y2 C22 161.9(2) . .
C30 Y2 C23 167.2(3) . .
C30 Y2 C26 136.8(2) . .
C30 Y2 C28 49.8(2) . .
C30 Y2 C29 29.5(2) . .
C30 Y2 C31 29.7(2) . .
C30 Y2 C32 50.0(2) . .
C31 Y2 P1 83.18(15) . .
C31 Y2 P2 120.26(18) . .
C31 Y2 C22 133.8(2) . .
C31 Y2 C23 156.3(2) . .
C31 Y2 C26 107.3(2) . .
C31 Y2 C28 50.7(2) . .
C31 Y2 C32 30.8(2) . .
C32 Y2 P1 110.8(2) . .
C32 Y2 P2 130.25(18) . .
P2 Y3 P3 86.33(5) . .
C43 Y3 P2 91.43(19) . .
C43 Y3 P3 127.4(2) . .
C43 Y3 C45 50.6(2) . .
C43 Y3 C47 30.5(2) . .
C43 Y3 C102 102.9(3) . .
C43 Y3 C103 91.0(3) . .
C44 Y3 P2 86.63(17) . .
C44 Y3 P3 95.0(2) . .
C44 Y3 C43 32.5(2) . .
C44 Y3 C45 29.1(2) . .
C44 Y3 C46 48.7(2) . .
C44 Y3 C47 50.5(2) . .
C44 Y3 C101 162.5(4) . .
C44 Y3 C102 134.1(3) . .
C44 Y3 C103 122.3(3) . .
C45 Y3 P2 111.3(2) . .
C45 Y3 P3 81.66(17) . .
C45 Y3 C47 49.2(2) . .
C45 Y3 C102 147.6(3) . .
C45 Y3 C103 120.6(3) . .
C46 Y3 P2 135.17(19) . .
C46 Y3 P3 99.53(17) . .
C46 Y3 C43 50.0(2) . .
C46 Y3 C45 29.1(2) . .
C46 Y3 C47 29.9(2) . .
C46 Y3 C101 139.1(3) . .
C46 Y3 C102 121.8(4) . .
C46 Y3 C103 92.2(3) . .
C47 Y3 P2 121.25(19) . .
C47 Y3 P3 128.68(17) . .
C47 Y3 C102 98.4(3) . .
C100 Y3 P2 111.0(3) . .
C100 Y3 P3 86.3(2) . .
C100 Y3 C43 141.5(3) . .
C100 Y3 C44 162.4(3) . .
C100 Y3 C45 135.0(4) . .
C100 Y3 C46 113.7(3) . .
C100 Y3 C47 116.0(3) . .
C100 Y3 C101 31.56(12) . .
C100 Y3 C102 51.78(13) . .
C100 Y3 C103 51.90(19) . .
C100 Y3 C104 31.67(15) . .
C101 Y3 P2 82.5(2) . .
C101 Y3 P3 97.9(3) . .
C101 Y3 C43 133.9(3) . .
C101 Y3 C45 166.0(3) . .
C101 Y3 C47 125.8(3) . .
C101 Y3 C102 31.10(11) . .
C101 Y3 C103 51.54(14) . .
C102 Y3 P2 84.2(2) . .
C102 Y3 P3 129.0(3) . .
C103 Y3 P2 113.2(3) . .
C103 Y3 P3 137.5(2) . .
C103 Y3 C47 74.3(3) . .
C103 Y3 C102 30.94(11) . .
C104 Y3 P2 133.1(2) . .
C104 Y3 P3 108.3(3) . .
C104 Y3 C43 110.9(3) . .
C104 Y3 C44 133.6(3) . .
C104 Y3 C45 114.7(3) . .
C104 Y3 C46 87.3(3) . .
C104 Y3 C47 84.4(3) . .
C104 Y3 C101 52.03(15) . .
C104 Y3 C102 51.60(17) . .
C104 Y3 C103 31.26(17) . .
Y1 P1 Y2 137.74(6) . .
C13 P1 Y1 112.23(17) . .
C13 P1 Y2 109.96(17) . .
Y3 P2 Y2 135.48(6) . .
C34 P2 Y2 112.08(17) . .
C34 P2 Y3 112.44(17) . .
Y1 P3 Y3 137.37(5) . .
C49 P3 Y1 113.26(17) . .
C49 P3 Y3 107.06(18) . .
C2 C1 Y1 74.2(3) . .
C5 C1 Y1 75.4(3) . .
C5 C1 C2 108.7(6) . .
C1 C2 Y1 75.1(3) . .
C3 C2 Y1 73.4(3) . .
C3 C2 C1 107.4(6) . .
C2 C3 Y1 75.8(4) . .
C4 C3 Y1 75.3(4) . .
C4 C3 C2 107.5(6) . .
C3 C4 Y1 74.1(4) . .
C3 C4 C5 109.5(6) . .
C5 C4 Y1 76.3(4) . .
C1 C5 Y1 74.5(3) . .
C1 C5 C6 129.4(7) . .
C4 C5 Y1 73.3(4) . .
C4 C5 C1 106.9(6) . .
C4 C5 C6 123.6(7) . .
C6 C5 Y1 120.6(5) . .
C8 C7 Y1 74.9(3) . .
C11 C7 Y1 75.7(3) . .
C11 C7 C8 108.6(6) . .
C7 C8 Y1 74.6(3) . .
C7 C8 C9 107.0(6) . .
C9 C8 Y1 74.8(3) . .
C8 C9 Y1 74.3(3) . .
C10 C9 Y1 74.6(3) . .
C10 C9 C8 107.8(6) . .
C9 C10 Y1 74.8(3) . .
C11 C10 Y1 75.3(3) . .
C11 C10 C9 107.8(6) . .
C7 C11 Y1 74.2(3) . .
C7 C11 C10 108.7(6) . .
C7 C11 C12 122.2(7) . .
C10 C11 Y1 74.5(3) . .
C10 C11 C12 128.5(7) . .
C12 C11 Y1 123.9(5) . .
C14 C13 P1 120.8(4) . .
C18 C13 P1 120.6(4) . .
C18 C13 C14 118.6(5) . .
C13 C14 C20 122.0(6) . .
C15 C14 C13 119.8(5) . .
C15 C14 C20 118.1(6) . .
C14 C15 C16 122.3(5) . .
C15 C16 C21 120.6(6) . .
C17 C16 C15 117.4(5) . .
C17 C16 C21 122.0(7) . .
C16 C17 C18 123.0(5) . .
C13 C18 C19 122.0(6) . .
C17 C18 C13 118.8(5) . .
C17 C18 C19 119.2(6) . .
C23 C22 Y2 74.7(3) . .
C23 C22 C26 108.0(6) . .
C26 C22 Y2 74.4(3) . .
C22 C23 Y2 74.9(3) . .
C22 C23 C24 107.8(6) . .
C24 C23 Y2 73.6(4) . .
C23 C24 Y2 75.6(4) . .
C25 C24 Y2 74.6(4) . .
C25 C24 C23 107.5(6) . .
C24 C25 Y2 74.6(4) . .
C26 C25 Y2 75.9(3) . .
C26 C25 C24 109.1(6) . .
C22 C26 Y2 74.8(3) . .
C22 C26 C27 125.0(7) . .
C25 C26 Y2 73.9(3) . .
C25 C26 C22 107.6(6) . .
C25 C26 C27 127.0(6) . .
C27 C26 Y2 122.4(4) . .
C29 C28 Y2 74.9(4) . .
C29 C28 C32 106.7(7) . .
C32 C28 Y2 75.1(4) . .
C28 C29 Y2 74.9(4) . .
C30 C29 Y2 74.9(4) . .
C30 C29 C28 109.7(8) . .
C29 C30 Y2 75.6(4) . .
C29 C30 C31 109.8(8) . .
C31 C30 Y2 75.5(4) . .
C30 C31 Y2 74.8(4) . .
C30 C31 C32 108.4(7) . .
C32 C31 Y2 75.4(4) . .
C28 C32 Y2 73.5(4) . .
C31 C32 Y2 73.8(3) . .
C31 C32 C28 105.4(6) . .
C1I C32 Y2 130.1(5) . .
C1I C32 C28 125.3(9) . .
C1I C32 C31 127.3(9) . .
C35 C34 P2 120.0(5) . .
C39 C34 P2 122.1(5) . .
C39 C34 C35 117.9(5) . .
C34 C35 C40 120.6(7) . .
C36 C35 C34 120.2(6) . .
C36 C35 C40 119.2(8) . .
C37 C36 C35 122.5(6) . .
C36 C37 C38 118.1(6) . .
C36 C37 C41 122.4(7) . .
C38 C37 C41 119.5(7) . .
C39 C38 C37 121.4(6) . .
C34 C39 C42 121.4(6) . .
C38 C39 C34 119.9(5) . .
C38 C39 C42 118.7(7) . .
C44 C43 Y3 73.2(3) . .
C47 C43 Y3 76.1(4) . .
C47 C43 C44 104.0(6) . .
C43 C44 Y3 74.3(3) . .
C45 C44 Y3 76.2(4) . .
C45 C44 C43 107.7(7) . .
C44 C45 Y3 74.7(4) . .
C44 C45 C46 110.0(7) . .
C46 C45 Y3 75.2(4) . .
C45 C46 Y3 75.7(4) . .
C45 C46 C47 110.5(7) . .
C47 C46 Y3 76.5(4) . .
C43 C47 Y3 73.5(4) . .
C43 C47 C1H 124.0(8) . .
C46 C47 Y3 73.7(4) . .
C46 C47 C43 107.6(7) . .
C46 C47 C1H 126.4(8) . .
C1H C47 Y3 131.2(5) . .
C50 C49 P3 123.2(4) . .
C50 C49 C54 118.6(5) . .
C54 C49 P3 118.1(4) . .
C49 C50 C55 123.4(5) . .
C51 C50 C49 119.6(6) . .
C51 C50 C55 116.9(6) . .
C52 C51 C50 122.5(6) . .
C51 C52 C53 118.0(5) . .
C51 C52 C56 120.9(7) . .
C53 C52 C56 121.0(7) . .
C54 C53 C52 122.2(6) . .
C49 C54 C57 120.6(5) . .
C53 C54 C49 119.0(5) . .
C53 C54 C57 120.3(6) . .
C101 C100 Y3 75.6(5) . .
C104 C100 Y3 74.9(6) . .
C104 C100 C101 108.0 . .
C100 C101 Y3 72.8(5) . .
C102 C101 Y3 76.0(4) . .
C102 C101 C100 108.0 . .
C101 C102 Y3 72.9(5) . .
C101 C102 C103 108.0 . .
C103 C102 Y3 74.1(6) . .
C102 C103 Y3 74.9(5) . .
C104 C103 Y3 72.6(4) . .
C104 C103 C102 108.0 . .
C100 C104 Y3 73.5(5) . .
C100 C104 C105 132.5(11) . .
C103 C104 Y3 76.2(4) . .
C103 C104 C100 108.0 . .
C103 C104 C105 119.1(11) . .
C105 C104 Y3 122.2(9) . .
C2I C1A C2A 126.6(17) . .
C2M C2A C1A 115.7(14) . .
C1A C2I C2J 115.5(14) . .
C2K C2J C2I 117.9(12) . .
C2M C2K C2J 120.8(13) . .
C2A C2M C2C 116.0(14) . .
C2A C2M C2K 123.5(15) . .
C2K C2M C2C 120.2(16) . .
C1F C1B C1C 104.4(13) . .
C1D C1C C1B 107.4(14) . .
C1E C1D C1C 108.7(13) . .
C1D C1E C1G 113.2(14) . .
C1F C1E C1D 108.5(14) . .
C1F C1E C1G 138.2(17) . .
C1E C1F C1B 111.0(17) . .

loop_
_geom_bond_atom_site_label_1
_geom_bond_atom_site_label_2
_geom_bond_distance
_geom_bond_site_symmetry_2
Y1 P1 2.9233(16) .
Y1 P3 2.9499(15) .
Y1 C1 2.651(6) .
Y1 C2 2.640(6) .
Y1 C3 2.609(6) .
Y1 C4 2.625(6) .
Y1 C5 2.662(6) .
Y1 C7 2.632(5) .
Y1 C8 2.636(5) .
Y1 C9 2.642(5) .
Y1 C10 2.640(5) .
Y1 C11 2.650(5) .
Y2 P1 2.9429(16) .
Y2 P2 2.9410(16) .
Y2 C22 2.642(5) .
Y2 C23 2.639(6) .
Y2 C24 2.613(6) .
Y2 C25 2.614(6) .
Y2 C26 2.638(5) .
Y2 C28 2.628(7) .
Y2 C29 2.627(7) .
Y2 C30 2.619(6) .
Y2 C31 2.628(6) .
Y2 C32 2.649(6) .
Y3 P2 2.9267(16) .
Y3 P3 2.9543(16) .
Y3 C43 2.628(6) .
Y3 C44 2.614(6) .
Y3 C45 2.633(6) .
Y3 C46 2.627(6) .
Y3 C47 2.661(6) .
Y3 C100 2.592(11) .
Y3 C101 2.628(12) .
Y3 C102 2.667(10) .
Y3 C103 2.657(14) .
Y3 C104 2.611(16) .
P1 C13 1.841(5) .
P2 C34 1.841(5) .
P3 C49 1.844(5) .
C1 C2 1.398(9) .
C1 C5 1.384(9) .
C2 C3 1.391(10) .
C3 C4 1.381(10) .
C4 C5 1.383(9) .
C5 C6 1.496(10) .
C7 C8 1.386(10) .
C7 C11 1.374(9) .
C8 C9 1.408(9) .
C9 C10 1.390(9) .
C10 C11 1.377(9) .
C11 C12 1.511(10) .
C13 C14 1.409(7) .
C13 C18 1.401(7) .
C14 C15 1.372(8) .
C14 C20 1.509(8) .
C15 C16 1.388(9) .
C16 C17 1.365(8) .
C16 C21 1.517(8) .
C17 C18 1.395(8) .
C18 C19 1.500(8) .
C22 C23 1.383(9) .
C22 C26 1.401(8) .
C23 C24 1.394(11) .
C24 C25 1.386(10) .
C25 C26 1.366(9) .
C26 C27 1.506(9) .
C28 C29 1.366(12) .
C28 C32 1.427(11) .
C29 C30 1.335(11) .
C30 C31 1.344(10) .
C31 C32 1.403(10) .
C32 C1I 1.395(10) .
C34 C35 1.403(9) .
C34 C39 1.403(8) .
C35 C36 1.369(9) .
C35 C40 1.520(10) .
C36 C37 1.359(10) .
C37 C38 1.385(9) .
C37 C41 1.532(9) .
C38 C39 1.383(8) .
C39 C42 1.514(9) .
C43 C44 1.465(11) .
C43 C47 1.390(10) .
C44 C45 1.317(10) .
C45 C46 1.321(10) .
C46 C47 1.363(10) .
C47 C1H 1.460(10) .
C49 C50 1.397(8) .
C49 C54 1.415(8) .
C50 C51 1.383(8) .
C50 C55 1.533(9) .
C51 C52 1.362(9) .
C52 C53 1.383(9) .
C52 C56 1.524(8) .
C53 C54 1.381(8) .
C54 C57 1.501(8) .
C100 C101 1.4200 .
C100 C104 1.4200 .
C101 C102 1.4200 .
C102 C103 1.4200 .
C103 C104 1.4200 .
C104 C105 1.494(14) .
C1A C2A 1.41(2) .
C1A C2I 1.341(18) .
C2A C2M 1.305(19) .
C2C C2M 1.542(18) .
C2I C2J 1.425(16) .
C2J C2K 1.416(14) .
C2K C2M 1.352(14) .
C1B C1C 1.451(17) .
C1B C1F 1.42(2) .
C1C C1D 1.41(2) .
C1D C1E 1.39(2) .
C1E C1F 1.36(2) .
C1E C1G 1.59(2) .

loop_
_geom_torsion_atom_site_label_1
_geom_torsion_atom_site_label_2
_geom_torsion_atom_site_label_3
_geom_torsion_atom_site_label_4
_geom_torsion
_geom_torsion_site_symmetry_1
_geom_torsion_site_symmetry_2
_geom_torsion_site_symmetry_3
_geom_torsion_site_symmetry_4
Y1 P1 C13 C14 89.0(4) . . . .
Y1 P1 C13 C18 -91.7(4) . . . .
Y1 P3 C49 C50 -97.3(5) . . . .
Y1 P3 C49 C54 86.0(4) . . . .
Y1 C1 C2 C3 -66.9(4) . . . .
Y1 C1 C5 C4 66.7(4) . . . .
Y1 C1 C5 C6 -117.1(7) . . . .
Y1 C2 C3 C4 -69.3(4) . . . .
Y1 C3 C4 C5 -68.8(5) . . . .
Y1 C4 C5 C1 -67.4(4) . . . .
Y1 C4 C5 C6 116.1(6) . . . .
Y1 C7 C8 C9 -68.4(4) . . . .
Y1 C7 C11 C10 67.1(4) . . . .
Y1 C7 C11 C12 -120.4(6) . . . .
Y1 C8 C9 C10 -67.7(4) . . . .
Y1 C9 C10 C11 -68.7(4) . . . .
Y1 C10 C11 C7 -66.9(4) . . . .
Y1 C10 C11 C12 121.2(7) . . . .
Y2 P1 C13 C14 -88.5(4) . . . .
Y2 P1 C13 C18 90.7(4) . . . .
Y2 P2 C34 C35 -88.0(4) . . . .
Y2 P2 C34 C39 91.2(4) . . . .
Y2 C22 C23 C24 66.8(4) . . . .
Y2 C22 C26 C25 -67.2(4) . . . .
Y2 C22 C26 C27 119.2(6) . . . .
Y2 C23 C24 C25 68.4(5) . . . .
Y2 C24 C25 C26 68.7(4) . . . .
Y2 C25 C26 C22 67.8(4) . . . .
Y2 C25 C26 C27 -118.8(6) . . . .
Y2 C28 C29 C30 67.5(5) . . . .
Y2 C28 C32 C31 -67.4(4) . . . .
Y2 C28 C32 C1I 127.9(8) . . . .
Y2 C29 C30 C31 68.4(5) . . . .
Y2 C30 C31 C32 68.6(4) . . . .
Y2 C31 C32 C28 67.2(5) . . . .
Y2 C31 C32 C1I -128.5(8) . . . .
Y3 P2 C34 C35 91.1(4) . . . .
Y3 P2 C34 C39 -89.6(4) . . . .
Y3 P3 C49 C50 96.8(5) . . . .
Y3 P3 C49 C54 -79.9(4) . . . .
Y3 C43 C44 C45 -69.5(4) . . . .
Y3 C43 C47 C46 66.3(5) . . . .
Y3 C43 C47 C1H -128.9(7) . . . .
Y3 C44 C45 C46 -67.6(5) . . . .
Y3 C45 C46 C47 -69.3(5) . . . .
Y3 C46 C47 C43 -66.2(5) . . . .
Y3 C46 C47 C1H 129.5(7) . . . .
Y3 C100 C101 C102 -68.5(5) . . . .
Y3 C100 C104 C103 69.0(4) . . . .
Y3 C100 C104 C105 -118.8(16) . . . .
Y3 C101 C102 C103 -66.4(6) . . . .
Y3 C102 C103 C104 -65.6(4) . . . .
Y3 C103 C104 C100 -67.1(6) . . . .
Y3 C103 C104 C105 119.4(11) . . . .
P1 C13 C14 C15 174.9(4) . . . .
P1 C13 C14 C20 -1.3(7) . . . .
P1 C13 C18 C17 -175.4(4) . . . .
P1 C13 C18 C19 3.2(8) . . . .
P2 C34 C35 C36 178.4(5) . . . .
P2 C34 C35 C40 -1.2(8) . . . .
P2 C34 C39 C38 -177.6(4) . . . .
P2 C34 C39 C42 1.6(8) . . . .
P3 C49 C50 C51 -175.5(4) . . . .
P3 C49 C50 C55 4.0(9) . . . .
P3 C49 C54 C53 176.9(4) . . . .
P3 C49 C54 C57 -3.5(7) . . . .
C1 C2 C3 Y1 68.1(4) . . . .
C1 C2 C3 C4 -1.2(7) . . . .
C2 C1 C5 Y1 -67.4(4) . . . .
C2 C1 C5 C4 -0.7(7) . . . .
C2 C1 C5 C6 175.5(7) . . . .
C2 C3 C4 Y1 69.6(4) . . . .
C2 C3 C4 C5 0.8(7) . . . .
C3 C4 C5 Y1 67.4(5) . . . .
C3 C4 C5 C1 -0.1(7) . . . .
C3 C4 C5 C6 -176.6(6) . . . .
C5 C1 C2 Y1 68.1(4) . . . .
C5 C1 C2 C3 1.2(7) . . . .
C7 C8 C9 Y1 68.2(4) . . . .
C7 C8 C9 C10 0.5(6) . . . .
C8 C7 C11 Y1 -68.3(4) . . . .
C8 C7 C11 C10 -1.2(7) . . . .
C8 C7 C11 C12 171.3(6) . . . .
C8 C9 C10 Y1 67.5(4) . . . .
C8 C9 C10 C11 -1.3(6) . . . .
C9 C10 C11 Y1 68.4(4) . . . .
C9 C10 C11 C7 1.5(7) . . . .
C9 C10 C11 C12 -170.4(6) . . . .
C11 C7 C8 Y1 68.8(4) . . . .
C11 C7 C8 C9 0.4(6) . . . .
C13 C14 C15 C16 1.4(8) . . . .
C14 C13 C18 C17 3.8(8) . . . .
C14 C13 C18 C19 -177.5(6) . . . .
C14 C15 C16 C17 1.9(8) . . . .
C14 C15 C16 C21 -176.4(6) . . . .
C15 C16 C17 C18 -2.4(9) . . . .
C16 C17 C18 C13 -0.5(9) . . . .
C16 C17 C18 C19 -179.2(7) . . . .
C18 C13 C14 C15 -4.3(8) . . . .
C18 C13 C14 C20 179.5(5) . . . .
C20 C14 C15 C16 177.8(5) . . . .
C21 C16 C17 C18 175.8(6) . . . .
C22 C23 C24 Y2 -67.7(4) . . . .
C22 C23 C24 C25 0.7(7) . . . .
C23 C22 C26 Y2 67.8(4) . . . .
C23 C22 C26 C25 0.5(6) . . . .
C23 C22 C26 C27 -173.0(6) . . . .
C23 C24 C25 Y2 -69.1(5) . . . .
C23 C24 C25 C26 -0.4(7) . . . .
C24 C25 C26 Y2 -67.9(5) . . . .
C24 C25 C26 C22 -0.1(7) . . . .
C24 C25 C26 C27 173.3(6) . . . .
C26 C22 C23 Y2 -67.6(4) . . . .
C26 C22 C23 C24 -0.8(7) . . . .
C28 C29 C30 Y2 -67.5(5) . . . .
C28 C29 C30 C31 0.9(8) . . . .
C29 C28 C32 Y2 68.9(5) . . . .
C29 C28 C32 C31 1.5(8) . . . .
C29 C28 C32 C1I -163.3(7) . . . .
C29 C30 C31 Y2 -68.5(5) . . . .
C29 C30 C31 C32 0.1(7) . . . .
C30 C31 C32 Y2 -68.2(4) . . . .
C30 C31 C32 C28 -1.0(7) . . . .
C30 C31 C32 C1I 163.4(7) . . . .
C32 C28 C29 Y2 -69.0(5) . . . .
C32 C28 C29 C30 -1.5(8) . . . .
C34 C35 C36 C37 -0.6(10) . . . .
C35 C34 C39 C38 1.6(8) . . . .
C35 C34 C39 C42 -179.1(6) . . . .
C35 C36 C37 C38 1.2(10) . . . .
C35 C36 C37 C41 -178.3(6) . . . .
C36 C37 C38 C39 -0.4(9) . . . .
C37 C38 C39 C34 -1.1(8) . . . .
C37 C38 C39 C42 179.7(6) . . . .
C39 C34 C35 C36 -0.9(8) . . . .
C39 C34 C35 C40 179.5(6) . . . .
C40 C35 C36 C37 179.1(7) . . . .
C41 C37 C38 C39 179.1(6) . . . .
C43 C44 C45 Y3 68.2(4) . . . .
C43 C44 C45 C46 0.7(7) . . . .
C44 C43 C47 Y3 -68.4(4) . . . .
C44 C43 C47 C46 -2.1(7) . . . .
C44 C43 C47 C1H 162.7(7) . . . .
C44 C45 C46 Y3 67.2(5) . . . .
C44 C45 C46 C47 -2.1(8) . . . .
C45 C46 C47 Y3 68.8(5) . . . .
C45 C46 C47 C43 2.7(8) . . . .
C45 C46 C47 C1H -161.7(7) . . . .
C47 C43 C44 Y3 70.5(4) . . . .
C47 C43 C44 C45 0.9(7) . . . .
C49 C50 C51 C52 -1.3(9) . . . .
C50 C49 C54 C53 0.1(8) . . . .
C50 C49 C54 C57 179.7(6) . . . .
C50 C51 C52 C53 0.2(9) . . . .
C50 C51 C52 C56 -176.9(6) . . . .
C51 C52 C53 C54 1.1(9) . . . .
C52 C53 C54 C49 -1.2(9) . . . .
C52 C53 C54 C57 179.2(6) . . . .
C54 C49 C50 C51 1.2(8) . . . .
C54 C49 C50 C55 -179.3(6) . . . .
C55 C50 C51 C52 179.1(6) . . . .
C56 C52 C53 C54 178.2(6) . . . .
C100 C101 C102 Y3 66.4(6) . . . .
C100 C101 C102 C103 0.0 . . . .
C101 C100 C104 Y3 -69.0(4) . . . .
C101 C100 C104 C103 0.0 . . . .
C101 C100 C104 C105 172.2(18) . . . .
C101 C102 C103 Y3 65.6(4) . . . .
C101 C102 C103 C104 0.0 . . . .
C102 C103 C104 Y3 67.1(6) . . . .
C102 C103 C104 C100 0.0 . . . .
C102 C103 C104 C105 -173.5(15) . . . .
C104 C100 C101 Y3 68.5(5) . . . .
C104 C100 C101 C102 0.0 . . . .
C1A C2A C2M C2C -174.0(12) . . . .
C1A C2A C2M C2K -1(2) . . . .
C1A C2I C2J C2K 0.8(16) . . . .
C2A C1A C2I C2J 1(2) . . . .
C2I C1A C2A C2M -1(2) . . . .
C2I C2J C2K C2M -2.5(16) . . . .
C2J C2K C2M C2A 2.6(19) . . . .
C2J C2K C2M C2C 175.4(11) . . . .
C1B C1C C1D C1E 0.6(17) . . . .
C1C C1B C1F C1E -1.5(19) . . . .
C1C C1D C1E C1F -1.5(15) . . . .
C1C C1D C1E C1G 176.5(12) . . . .
C1D C1E C1F C1B 1.8(17) . . . .
C1F C1B C1C C1D 0.5(18) . . . .
C1G C1E C1F C1B -175.4(18) . . . .
